data_4081632
loop_
_publ_author_name
'Higgins, Jessica A.'
'Cloke, F. Geoffrey N.'
'Roe, S. Mark'

_publ_section_title
;
 Synthesis and CO2Insertion Chemistry of Uranium(IV) Mixed-Sandwich Alkyl
 and Hydride Complexes
;
_journal_issue 19
_journal_name_full Organometallics
_journal_page_first 5244
_journal_paper_doi 10.1021/om400720m
_journal_volume 32
_journal_year 2013
_chemical_compound_source 'synthesis as described'
_chemical_formula_moiety 'C37 H64 O2 Si2 U1'
_chemical_formula_sum 'C37 H64 O2 Si2 U'
_chemical_formula_weight 835.09
_chemical_name_common complex_12_formate
_chemical_name_systematic
;
 ?
;
_space_group_IT_number 2
_symmetry_cell_setting triclinic
_symmetry_Int_Tables_number 2
_symmetry_space_group_name_Hall '-P 1'
_symmetry_space_group_name_H-M 'P -1'
_atom_sites_solution_hydrogens geom
_atom_sites_solution_primary direct
_atom_sites_solution_secondary difmap
_audit_conform_dict_location ftp://ftp.iucr.org/pub/cif_core.dic
_audit_conform_dict_name cif_core.dic
_audit_conform_dict_version 2.4
_audit_creation_date 2012-09-18T11:03:03-00:00
_audit_creation_method 'WinGX routine CIF_UPDATE'
_cell_angle_alpha 101.4180(10)
_cell_angle_beta 91.9920(10)
_cell_angle_gamma 103.723(2)
_cell_formula_units_Z 2
_cell_length_a 8.9601(2)
_cell_length_b 11.9408(3)
_cell_length_c 19.1699(6)
_cell_measurement_reflns_used 35095
_cell_measurement_temperature 173(2)
_cell_measurement_theta_max 27.485
_cell_measurement_theta_min 0.998
_cell_measurement_wavelength 0.71073
_cell_volume 1945.82(9)
_computing_cell_refinement 'HKL Scalepack (Otwinowski & Minor 1997)'
_computing_data_collection 'Collect (Bruker AXS BV, 1997-2004)'
_computing_data_reduction 'HKL Denzo and Scalepack (Otwinowski & Minor 1997)'
_computing_molecular_graphics 'Ortep-3 for Windows (Farrugia, 1997)'
_computing_publication_material 'WinGX publication routines (Farrugia, 1999)'
_computing_structure_refinement 'SHELXL-97 (Sheldrick, 1997)'
_computing_structure_solution 'SHELXS-97 (Sheldrick, 1990)'
_diffrn_ambient_temperature 173(2)
_diffrn_detector 'CCD plate'
_diffrn_detector_area_resol_mean 9
_diffrn_measured_fraction_theta_full 0.987
_diffrn_measured_fraction_theta_max 0.987
_diffrn_measurement_device '95mm CCD camera on \k-goniostat'
_diffrn_measurement_device_type KappaCCD
_diffrn_measurement_method 'CCD rotation images, thick slices'
_diffrn_orient_matrix_type 'by Bruker AXS Collect from scalepack cell'
_diffrn_orient_matrix_UB_11 0.54151E-1
_diffrn_orient_matrix_UB_12 0.510634E-1
_diffrn_orient_matrix_UB_13 -0.315566E-1
_diffrn_orient_matrix_UB_21 0.100205
_diffrn_orient_matrix_UB_22 0.95453E-2
_diffrn_orient_matrix_UB_23 0.277779E-1
_diffrn_orient_matrix_UB_31 0.168926E-1
_diffrn_orient_matrix_UB_32 -0.712427E-1
_diffrn_orient_matrix_UB_33 -0.329371E-1
_diffrn_radiation_monochromator graphite
_diffrn_radiation_probe x-ray
_diffrn_radiation_type MoK\a
_diffrn_radiation_wavelength 0.71073
_diffrn_reflns_av_R_equivalents 0.0573
_diffrn_reflns_av_unetI/netI 0.0477
_diffrn_reflns_limit_h_max 11
_diffrn_reflns_limit_h_min -11
_diffrn_reflns_limit_k_max 15
_diffrn_reflns_limit_k_min -15
_diffrn_reflns_limit_l_max 24
_diffrn_reflns_limit_l_min -24
_diffrn_reflns_number 33081
_diffrn_reflns_theta_full 27.49
_diffrn_reflns_theta_max 27.49
_diffrn_reflns_theta_min 2.35
_diffrn_source 'Enraf Nonius FR590'
_exptl_absorpt_coefficient_mu 4.26
_exptl_absorpt_correction_T_max 0.6125
_exptl_absorpt_correction_T_min 0.5321
_exptl_absorpt_correction_type multi-scan
_exptl_absorpt_process_details
;
        [c.f. r.h. blessing, acta cryst. (1995), a51, 33-38]
;
_exptl_crystal_colour red
_exptl_crystal_density_diffrn 1.425
_exptl_crystal_density_method 'not measured'
_exptl_crystal_description prism
_exptl_crystal_F_000 844
_exptl_crystal_size_max 0.14
_exptl_crystal_size_mid 0.14
_exptl_crystal_size_min 0.1
_refine_diff_density_max 3.442
_refine_diff_density_min -1.365
_refine_diff_density_rms 0.14
_refine_ls_extinction_method none
_refine_ls_goodness_of_fit_ref 0.876
_refine_ls_hydrogen_treatment constr
_refine_ls_matrix_type full
_refine_ls_number_parameters 379
_refine_ls_number_reflns 8814
_refine_ls_number_restraints 0
_refine_ls_restrained_S_all 0.876
_refine_ls_R_factor_all 0.0424
_refine_ls_R_factor_gt 0.0332
_refine_ls_shift/su_max 0.001
_refine_ls_shift/su_mean 0
_refine_ls_structure_factor_coef Fsqd
_refine_ls_weighting_details 'calc w=1/[\s^2^(Fo^2^)+(0.0484P)^2^+5.6352P] where P=(Fo^2^+2Fc^2^)/3'
_refine_ls_weighting_scheme calc
_refine_ls_wR_factor_gt 0.0756
_refine_ls_wR_factor_ref 0.0808
_reflns_number_gt 7789
_reflns_number_total 8814
_reflns_threshold_expression >2sigma(I)
_cod_data_source_file om400720m_si_002.cif
_cod_data_source_block 12
_cod_original_formula_sum 'C37 H64 O2 Si2 U1'
_cod_database_code 4081632

loop_
_symmetry_equiv_pos_as_xyz
'x, y, z'
'-x, -y, -z'

loop_
_atom_site_label
_atom_site_type_symbol
_atom_site_fract_x
_atom_site_fract_y
_atom_site_fract_z
_atom_site_U_iso_or_equiv
_atom_site_adp_type
_atom_site_occupancy
_atom_site_symmetry_multiplicity
_atom_site_calc_flag
_atom_site_refinement_flags
C1 C 0.5703(4) 0.0347(3) 0.2889(2) 0.0218(8) Uani 1 1 d .
C2 C 0.6011(5) 0.0337(4) 0.2162(2) 0.0240(8) Uani 1 1 d .
H2 H 0.6102 -0.04 0.1927 0.029 Uiso 1 1 calc R
C3 C 0.6215(5) 0.1146(4) 0.1702(2) 0.0245(8) Uani 1 1 d .
H3 H 0.6395 0.0785 0.1247 0.029 Uiso 1 1 calc R
C4 C 0.6226(5) 0.2341(4) 0.1731(2) 0.0238(8) Uani 1 1 d .
C5 C 0.5925(5) 0.3193(4) 0.2302(2) 0.0257(9) Uani 1 1 d .
H5 H 0.6056 0.3928 0.2186 0.031 Uiso 1 1 calc R
C6 C 0.5479(5) 0.3207(4) 0.2999(2) 0.0251(9) Uani 1 1 d .
H6 H 0.5268 0.392 0.3205 0.03 Uiso 1 1 calc R
C7 C 0.5273(4) 0.2419(4) 0.3460(2) 0.0226(8) Uani 1 1 d .
H7 H 0.4967 0.274 0.3898 0.027 Uiso 1 1 calc R
C8 C 0.5415(4) 0.1260(3) 0.3425(2) 0.0229(8) Uani 1 1 d .
H8 H 0.5289 0.1036 0.3861 0.027 Uiso 1 1 calc R
C9 C 0.5927(5) -0.2277(4) 0.2464(3) 0.0317(10) Uani 1 1 d .
H9 H 0.542 -0.2248 0.2009 0.038 Uiso 1 1 calc R
C10 C 0.5293(7) -0.3531(4) 0.2576(3) 0.0504(14) Uani 1 1 d .
H10A H 0.4212 -0.3658 0.2639 0.076 Uiso 1 1 calc R
H10B H 0.5826 -0.3633 0.2993 0.076 Uiso 1 1 calc R
H10C H 0.5444 -0.4089 0.2167 0.076 Uiso 1 1 calc R
C11 C 0.7645(6) -0.2086(5) 0.2355(3) 0.0482(14) Uani 1 1 d .
H11A H 0.8045 -0.1302 0.2281 0.072 Uiso 1 1 calc R
H11B H 0.7782 -0.2649 0.1945 0.072 Uiso 1 1 calc R
H11C H 0.8187 -0.2186 0.277 0.072 Uiso 1 1 calc R
C12 C 0.3197(5) -0.1645(4) 0.3213(2) 0.0284(9) Uani 1 1 d .
H12 H 0.3013 -0.2408 0.3354 0.034 Uiso 1 1 calc R
C13 C 0.2306(6) -0.1865(5) 0.2484(3) 0.0452(13) Uani 1 1 d .
H13A H 0.2728 -0.2376 0.2138 0.068 Uiso 1 1 calc R
H13B H 0.2389 -0.1128 0.234 0.068 Uiso 1 1 calc R
H13C H 0.124 -0.223 0.2515 0.068 Uiso 1 1 calc R
C14 C 0.2514(5) -0.0832(5) 0.3771(3) 0.0388(11) Uani 1 1 d .
H14A H 0.3068 -0.0703 0.4229 0.058 Uiso 1 1 calc R
H14B H 0.1447 -0.1198 0.3798 0.058 Uiso 1 1 calc R
H14C H 0.2602 -0.0091 0.3633 0.058 Uiso 1 1 calc R
C15 C 0.6339(5) -0.0929(4) 0.4098(2) 0.0320(10) Uani 1 1 d .
H15 H 0.6073 -0.0245 0.4392 0.038 Uiso 1 1 calc R
C16 C 0.8099(6) -0.0633(6) 0.4135(3) 0.0603(17) Uani 1 1 d .
H16A H 0.847 0.0022 0.3914 0.09 Uiso 1 1 calc R
H16B H 0.8425 -0.1306 0.389 0.09 Uiso 1 1 calc R
H16C H 0.8509 -0.0431 0.4626 0.09 Uiso 1 1 calc R
C17 C 0.5749(7) -0.1959(5) 0.4459(3) 0.0508(15) Uani 1 1 d .
H17A H 0.4644 -0.2139 0.4439 0.076 Uiso 1 1 calc R
H17B H 0.6166 -0.175 0.4949 0.076 Uiso 1 1 calc R
H17C H 0.6067 -0.2637 0.4216 0.076 Uiso 1 1 calc R
C18 C 0.4362(6) 0.2839(5) 0.0536(3) 0.0410(12) Uani 1 1 d .
H18 H 0.4425 0.311 0.0085 0.049 Uiso 1 1 calc R
C19 C 0.3317(8) 0.1573(6) 0.0368(5) 0.079(2) Uani 1 1 d .
H19A H 0.3797 0.1065 0.0049 0.118 Uiso 1 1 calc R
H19B H 0.2338 0.1572 0.0147 0.118 Uiso 1 1 calc R
H19C H 0.3165 0.1294 0.0803 0.118 Uiso 1 1 calc R
C20 C 0.3591(7) 0.3652(6) 0.1036(3) 0.0543(15) Uani 1 1 d .
H20A H 0.4232 0.4442 0.1133 0.082 Uiso 1 1 calc R
H20B H 0.3449 0.3386 0.1476 0.082 Uiso 1 1 calc R
H20C H 0.2607 0.3638 0.0815 0.082 Uiso 1 1 calc R
C21 C 0.7081(7) 0.1796(5) 0.0147(3) 0.0417(12) Uani 1 1 d .
H21 H 0.6411 0.1017 0.0146 0.05 Uiso 1 1 calc R
C22 C 0.8723(7) 0.1679(6) 0.0270(3) 0.0599(16) Uani 1 1 d .
H22A H 0.8881 0.1546 0.0741 0.09 Uiso 1 1 calc R
H22B H 0.9442 0.2391 0.0221 0.09 Uiso 1 1 calc R
H22C H 0.8881 0.1026 -0.0076 0.09 Uiso 1 1 calc R
C23 C 0.6822(10) 0.2003(6) -0.0608(3) 0.073(2) Uani 1 1 d .
H23A H 0.5783 0.2065 -0.0687 0.11 Uiso 1 1 calc R
H23B H 0.6991 0.1354 -0.0953 0.11 Uiso 1 1 calc R
H23C H 0.7529 0.272 -0.0657 0.11 Uiso 1 1 calc R
C24 C 0.7631(6) 0.4435(4) 0.1018(3) 0.0365(11) Uani 1 1 d .
H24 H 0.723 0.488 0.1423 0.044 Uiso 1 1 calc R
C25 C 0.7509(9) 0.5051(6) 0.0400(4) 0.069(2) Uani 1 1 d .
H25A H 0.6442 0.4968 0.026 0.103 Uiso 1 1 calc R
H25B H 0.7987 0.47 0.0003 0.103 Uiso 1 1 calc R
H25C H 0.802 0.5874 0.0549 0.103 Uiso 1 1 calc R
C26 C 0.9329(7) 0.4579(6) 0.1236(4) 0.068(2) Uani 1 1 d .
H26A H 0.9417 0.4197 0.1626 0.103 Uiso 1 1 calc R
H26B H 0.9834 0.5403 0.1381 0.103 Uiso 1 1 calc R
H26C H 0.9806 0.4228 0.0838 0.103 Uiso 1 1 calc R
C27 C 1.0587(5) 0.3990(4) 0.3463(3) 0.0343(10) Uani 1 1 d .
C28 C 1.0432(5) 0.3165(4) 0.3902(3) 0.0312(10) Uani 1 1 d .
C29 C 0.9151(5) 0.3268(4) 0.4304(2) 0.0345(10) Uani 1 1 d .
C30 C 0.8556(5) 0.4164(4) 0.4116(3) 0.0382(11) Uani 1 1 d .
C31 C 0.9421(6) 0.4599(4) 0.3587(3) 0.0371(11) Uani 1 1 d .
C32 C 1.1921(7) 0.4321(7) 0.3021(4) 0.077(2) Uani 1 1 d .
H32A H 1.1747 0.4905 0.277 0.115 Uiso 1 1 calc R
H32B H 1.2005 0.3633 0.2683 0.115 Uiso 1 1 calc R
H32C H 1.2858 0.4634 0.3328 0.115 Uiso 1 1 calc R
C33 C 1.1545(7) 0.2437(6) 0.3997(4) 0.067(2) Uani 1 1 d .
H33A H 1.1177 0.1943 0.4325 0.101 Uiso 1 1 calc R
H33B H 1.2535 0.2949 0.4183 0.101 Uiso 1 1 calc R
H33C H 1.1637 0.1954 0.3545 0.101 Uiso 1 1 calc R
C34 C 0.8660(8) 0.2627(7) 0.4892(3) 0.079(3) Uani 1 1 d .
H34A H 0.9251 0.2057 0.4907 0.118 Uiso 1 1 calc R
H34B H 0.7584 0.2233 0.4803 0.118 Uiso 1 1 calc R
H34C H 0.8832 0.3183 0.5341 0.118 Uiso 1 1 calc R
C35 C 0.7422(7) 0.4704(7) 0.4543(4) 0.086(3) Uani 1 1 d .
H35A H 0.7165 0.5297 0.4323 0.129 Uiso 1 1 calc R
H35B H 0.7876 0.5057 0.5021 0.129 Uiso 1 1 calc R
H35C H 0.6505 0.4102 0.4557 0.129 Uiso 1 1 calc R
C36 C 0.9232(9) 0.5626(5) 0.3279(4) 0.088(3) Uani 1 1 d .
H36A H 0.995 0.5748 0.2925 0.132 Uiso 1 1 calc R
H36B H 0.9425 0.6322 0.3653 0.132 Uiso 1 1 calc R
H36C H 0.8199 0.5463 0.3063 0.132 Uiso 1 1 calc R
C37 C 1.0200(6) 0.1311(6) 0.2259(3) 0.0531(15) Uani 1 1 d .
H37 H 1.0931 0.0965 0.2034 0.064 Uiso 1 1 calc R
O1 O 0.9906(4) 0.2185(4) 0.2062(2) 0.0465(9) Uani 1 1 d .
O2 O 0.9539(4) 0.0891(3) 0.2751(2) 0.0435(9) Uani 1 1 d .
Si51 Si 0.53645(13) -0.11234(10) 0.31674(6) 0.0225(2) Uani 1 1 d .
Si52 Si 0.64022(15) 0.28666(11) 0.08568(6) 0.0296(3) Uani 1 1 d .
U1 U 0.794946(16) 0.232277(12) 0.291518(8) 0.01969(5) Uani 1 1 d .

loop_
_atom_site_aniso_label
_atom_site_aniso_U_11
_atom_site_aniso_U_22
_atom_site_aniso_U_33
_atom_site_aniso_U_23
_atom_site_aniso_U_13
_atom_site_aniso_U_12
C1 0.0182(18) 0.0205(19) 0.027(2) 0.0100(16) 0.0013(15) 0.0014(15)
C2 0.026(2) 0.0190(19) 0.027(2) 0.0065(16) 0.0024(16) 0.0042(16)
C3 0.028(2) 0.024(2) 0.0216(19) 0.0054(16) -0.0005(16) 0.0056(17)
C4 0.023(2) 0.021(2) 0.028(2) 0.0109(16) 0.0004(16) 0.0028(16)
C5 0.028(2) 0.022(2) 0.030(2) 0.0091(17) 0.0014(17) 0.0082(17)
C6 0.021(2) 0.024(2) 0.031(2) 0.0046(17) -0.0009(16) 0.0074(16)
C7 0.0179(19) 0.025(2) 0.025(2) 0.0046(16) 0.0032(15) 0.0068(16)
C8 0.0217(19) 0.023(2) 0.026(2) 0.0078(16) 0.0042(16) 0.0059(16)
C9 0.040(3) 0.020(2) 0.037(2) 0.0094(18) 0.011(2) 0.0079(19)
C10 0.065(4) 0.021(2) 0.067(4) 0.012(2) 0.023(3) 0.010(2)
C11 0.044(3) 0.031(3) 0.075(4) 0.011(3) 0.026(3) 0.015(2)
C12 0.028(2) 0.026(2) 0.032(2) 0.0136(18) 0.0023(17) 0.0010(17)
C13 0.027(2) 0.062(4) 0.042(3) 0.010(3) -0.005(2) 0.003(2)
C14 0.024(2) 0.047(3) 0.051(3) 0.018(2) 0.014(2) 0.010(2)
C15 0.035(2) 0.033(2) 0.032(2) 0.0140(19) 0.0009(19) 0.0107(19)
C16 0.036(3) 0.092(5) 0.050(3) 0.026(3) -0.010(2) 0.002(3)
C17 0.061(4) 0.055(3) 0.042(3) 0.035(3) -0.004(3) 0.009(3)
C18 0.043(3) 0.042(3) 0.039(3) 0.016(2) -0.011(2) 0.010(2)
C19 0.057(4) 0.048(4) 0.121(7) 0.015(4) -0.034(4) 0.002(3)
C20 0.046(3) 0.074(4) 0.051(3) 0.022(3) -0.005(3) 0.026(3)
C21 0.062(3) 0.036(3) 0.028(2) 0.009(2) 0.007(2) 0.012(2)
C22 0.062(4) 0.073(4) 0.049(3) 0.007(3) 0.021(3) 0.027(3)
C23 0.131(7) 0.075(5) 0.027(3) 0.013(3) 0.014(3) 0.046(5)
C24 0.047(3) 0.027(2) 0.037(3) 0.013(2) 0.007(2) 0.008(2)
C25 0.086(5) 0.050(4) 0.073(4) 0.040(3) -0.005(4) 0.000(3)
C26 0.054(4) 0.047(4) 0.097(5) 0.029(4) -0.016(4) -0.010(3)
C27 0.023(2) 0.036(3) 0.038(3) 0.007(2) -0.0018(18) -0.0038(19)
C28 0.027(2) 0.026(2) 0.039(3) 0.0038(19) -0.0072(19) 0.0073(18)
C29 0.036(2) 0.034(2) 0.026(2) 0.0049(19) -0.0057(18) -0.004(2)
C30 0.026(2) 0.035(3) 0.043(3) -0.013(2) -0.004(2) 0.0053(19)
C31 0.041(3) 0.022(2) 0.043(3) 0.009(2) -0.016(2) 0.0000(19)
C32 0.044(3) 0.100(6) 0.058(4) 0.012(4) 0.012(3) -0.034(4)
C33 0.059(4) 0.056(4) 0.084(5) -0.003(3) -0.040(3) 0.028(3)
C34 0.082(5) 0.094(5) 0.032(3) 0.025(3) -0.010(3) -0.041(4)
C35 0.039(3) 0.101(6) 0.085(5) -0.064(4) -0.017(3) 0.027(3)
C36 0.115(6) 0.020(3) 0.115(6) 0.021(3) -0.071(5) -0.005(3)
C37 0.031(3) 0.062(4) 0.058(4) -0.009(3) 0.006(3) 0.015(3)
O1 0.0344(19) 0.058(2) 0.044(2) 0.0048(18) 0.0147(16) 0.0096(18)
O2 0.0336(18) 0.0362(19) 0.061(2) 0.0021(17) -0.0026(17) 0.0167(15)
Si51 0.0229(5) 0.0207(5) 0.0262(6) 0.0102(4) 0.0037(4) 0.0051(4)
Si52 0.0383(7) 0.0268(6) 0.0259(6) 0.0122(5) -0.0001(5) 0.0078(5)
U1 0.01782(8) 0.01896(8) 0.02328(8) 0.00644(5) 0.00193(5) 0.00485(5)

loop_
_atom_type_symbol
_atom_type_description
_atom_type_scat_dispersion_real
_atom_type_scat_dispersion_imag
_atom_type_scat_source
C C 0.0033 0.0016 'International Tables Vol C Tables 4.2.6.8 and 6.1.1.4'
O O 0.0106 0.006 'International Tables Vol C Tables 4.2.6.8 and 6.1.1.4'
Si Si 0.0817 0.0704 'International Tables Vol C Tables 4.2.6.8 and 6.1.1.4'
U U -9.6767 9.6646 'International Tables Vol C Tables 4.2.6.8 and 6.1.1.4'
H H 0 0 'International Tables Vol C Tables 4.2.6.8 and 6.1.1.4'

loop_
_geom_angle_atom_site_label_1
_geom_angle_atom_site_label_2
_geom_angle_atom_site_label_3
_geom_angle
C8 C1 C2 130.1(4)
C8 C1 Si51 113.2(3)
C2 C1 Si51 116.3(3)
C8 C1 U1 72.3(2)
C2 C1 U1 74.1(2)
Si51 C1 U1 141.07(19)
C3 C2 C1 137.3(4)
C3 C2 U1 74.6(2)
C1 C2 U1 75.2(2)
C3 C2 H2 111.3
C1 C2 H2 111.3
U1 C2 H2 135.8
C2 C3 C4 138.6(4)
C2 C3 U1 74.9(2)
C4 C3 U1 75.6(2)
C2 C3 H3 110.7
C4 C3 H3 110.7
U1 C3 H3 136.2
C5 C4 C3 129.5(4)
C5 C4 Si52 113.1(3)
C3 C4 Si52 116.8(3)
C5 C4 U1 72.1(2)
C3 C4 U1 74.0(2)
Si52 C4 U1 141.3(2)
C6 C5 C4 136.3(4)
C6 C5 U1 75.6(2)
C4 C5 U1 77.2(2)
C6 C5 H5 111.9
C4 C5 H5 111.9
U1 C5 H5 129.1
C5 C6 C7 136.1(4)
C5 C6 U1 73.7(2)
C7 C6 U1 74.8(2)
C5 C6 H6 112
C7 C6 H6 112
U1 C6 H6 136.5
C6 C7 C8 135.7(4)
C6 C7 U1 74.7(2)
C8 C7 U1 73.8(2)
C6 C7 H7 112.2
C8 C7 H7 112.2
U1 C7 H7 136.1
C7 C8 C1 136.0(4)
C7 C8 U1 75.5(2)
C1 C8 U1 76.9(2)
C7 C8 H8 112
C1 C8 H8 112
U1 C8 H8 129.5
C10 C9 C11 109.3(4)
C10 C9 Si51 112.4(3)
C11 C9 Si51 116.5(3)
C10 C9 H9 105.9
C11 C9 H9 105.9
Si51 C9 H9 105.9
C9 C10 H10A 109.5
C9 C10 H10B 109.5
H10A C10 H10B 109.5
C9 C10 H10C 109.5
H10A C10 H10C 109.5
H10B C10 H10C 109.5
C9 C11 H11A 109.5
C9 C11 H11B 109.5
H11A C11 H11B 109.5
C9 C11 H11C 109.5
H11A C11 H11C 109.5
H11B C11 H11C 109.5
C13 C12 C14 109.7(4)
C13 C12 Si51 112.1(3)
C14 C12 Si51 114.6(3)
C13 C12 H12 106.7
C14 C12 H12 106.7
Si51 C12 H12 106.7
C12 C13 H13A 109.5
C12 C13 H13B 109.5
H13A C13 H13B 109.5
C12 C13 H13C 109.5
H13A C13 H13C 109.5
H13B C13 H13C 109.5
C12 C14 H14A 109.5
C12 C14 H14B 109.5
H14A C14 H14B 109.5
C12 C14 H14C 109.5
H14A C14 H14C 109.5
H14B C14 H14C 109.5
C16 C15 C17 109.5(4)
C16 C15 Si51 114.4(3)
C17 C15 Si51 114.1(3)
C16 C15 H15 106
C17 C15 H15 106
Si51 C15 H15 106
C15 C16 H16A 109.5
C15 C16 H16B 109.5
H16A C16 H16B 109.5
C15 C16 H16C 109.5
H16A C16 H16C 109.5
H16B C16 H16C 109.5
C15 C17 H17A 109.5
C15 C17 H17B 109.5
H17A C17 H17B 109.5
C15 C17 H17C 109.5
H17A C17 H17C 109.5
H17B C17 H17C 109.5
C20 C18 C19 109.5(5)
C20 C18 Si52 115.0(4)
C19 C18 Si52 111.4(4)
C20 C18 H18 106.8
C19 C18 H18 106.8
Si52 C18 H18 106.8
C18 C19 H19A 109.5
C18 C19 H19B 109.5
H19A C19 H19B 109.5
C18 C19 H19C 109.5
H19A C19 H19C 109.5
H19B C19 H19C 109.5
C18 C20 H20A 109.5
C18 C20 H20B 109.5
H20A C20 H20B 109.5
C18 C20 H20C 109.5
H20A C20 H20C 109.5
H20B C20 H20C 109.5
C22 C21 C23 109.7(5)
C22 C21 Si52 116.8(4)
C23 C21 Si52 112.8(4)
C22 C21 H21 105.5
C23 C21 H21 105.5
Si52 C21 H21 105.5
C21 C22 H22A 109.5
C21 C22 H22B 109.5
H22A C22 H22B 109.5
C21 C22 H22C 109.5
H22A C22 H22C 109.5
H22B C22 H22C 109.5
C21 C23 H23A 109.5
C21 C23 H23B 109.5
H23A C23 H23B 109.5
C21 C23 H23C 109.5
H23A C23 H23C 109.5
H23B C23 H23C 109.5
C26 C24 C25 108.9(5)
C26 C24 Si52 114.7(4)
C25 C24 Si52 114.3(4)
C26 C24 H24 106.1
C25 C24 H24 106.1
Si52 C24 H24 106.1
C24 C25 H25A 109.5
C24 C25 H25B 109.5
H25A C25 H25B 109.5
C24 C25 H25C 109.5
H25A C25 H25C 109.5
H25B C25 H25C 109.5
C24 C26 H26A 109.5
C24 C26 H26B 109.5
H26A C26 H26B 109.5
C24 C26 H26C 109.5
H26A C26 H26C 109.5
H26B C26 H26C 109.5
C28 C27 C31 108.7(4)
C28 C27 C32 126.0(5)
C31 C27 C32 124.6(5)
C28 C27 U1 75.1(2)
C31 C27 U1 76.2(2)
C32 C27 U1 122.5(3)
C27 C28 C29 107.2(4)
C27 C28 C33 125.7(5)
C29 C28 C33 126.6(5)
C27 C28 U1 75.0(2)
C29 C28 U1 75.9(2)
C33 C28 U1 121.3(3)
C30 C29 C28 108.1(4)
C30 C29 C34 126.4(6)
C28 C29 C34 125.1(5)
C30 C29 U1 76.9(3)
C28 C29 U1 74.1(2)
C34 C29 U1 120.9(3)
C29 C30 C31 108.3(4)
C29 C30 C35 123.0(6)
C31 C30 C35 127.4(6)
C29 C30 U1 73.8(3)
C31 C30 U1 74.0(3)
C35 C30 U1 128.4(3)
C30 C31 C27 107.6(4)
C30 C31 C36 125.2(6)
C27 C31 C36 126.8(6)
C30 C31 U1 76.7(3)
C27 C31 U1 74.0(3)
C36 C31 U1 120.7(3)
C27 C32 H32A 109.5
C27 C32 H32B 109.5
H32A C32 H32B 109.5
C27 C32 H32C 109.5
H32A C32 H32C 109.5
H32B C32 H32C 109.5
C28 C33 H33A 109.5
C28 C33 H33B 109.5
H33A C33 H33B 109.5
C28 C33 H33C 109.5
H33A C33 H33C 109.5
H33B C33 H33C 109.5
C29 C34 H34A 109.5
C29 C34 H34B 109.5
H34A C34 H34B 109.5
C29 C34 H34C 109.5
H34A C34 H34C 109.5
H34B C34 H34C 109.5
C30 C35 H35A 109.5
C30 C35 H35B 109.5
H35A C35 H35B 109.5
C30 C35 H35C 109.5
H35A C35 H35C 109.5
H35B C35 H35C 109.5
C31 C36 H36A 109.5
C31 C36 H36B 109.5
H36A C36 H36B 109.5
C31 C36 H36C 109.5
H36A C36 H36C 109.5
H36B C36 H36C 109.5
O1 C37 O2 122.2(5)
O1 C37 U1 61.0(3)
O2 C37 U1 61.2(3)
O1 C37 H37 118.9
O2 C37 H37 118.9
U1 C37 H37 178.8
C37 O1 U1 92.3(3)
C37 O2 U1 92.2(3)
C1 Si51 C15 110.40(19)
C1 Si51 C9 111.35(19)
C15 Si51 C9 113.9(2)
C1 Si51 C12 106.22(18)
C15 Si51 C12 107.9(2)
C9 Si51 C12 106.6(2)
C24 Si52 C21 113.9(2)
C24 Si52 C4 110.2(2)
C21 Si52 C4 111.5(2)
C24 Si52 C18 109.0(2)
C21 Si52 C18 106.5(2)
C4 Si52 C18 105.4(2)
O1 U1 O2 53.27(14)
O1 U1 C5 104.90(13)
O2 U1 C5 145.91(13)
O1 U1 C8 148.00(13)
O2 U1 C8 105.05(13)
C5 U1 C8 80.61(13)
O1 U1 C6 135.12(14)
O2 U1 C6 160.69(13)
C5 U1 C6 30.69(13)
C8 U1 C6 58.66(13)
O1 U1 C7 161.61(13)
O2 U1 C7 135.52(13)
C5 U1 C7 58.68(13)
C8 U1 C7 30.74(12)
C6 U1 C7 30.45(12)
O1 U1 C3 78.08(13)
O2 U1 C3 90.07(12)
C5 U1 C3 57.52(13)
C8 U1 C3 78.88(13)
C6 U1 C3 77.13(13)
C7 U1 C3 85.34(13)
O1 U1 C2 91.74(13)
O2 U1 C2 76.44(12)
C5 U1 C2 78.84(13)
C8 U1 C2 57.89(12)
C6 U1 C2 85.40(13)
C7 U1 C2 77.54(13)
C3 U1 C2 30.57(12)
O1 U1 C1 117.21(13)
O2 U1 C1 81.50(12)
C5 U1 C1 89.06(12)
C8 U1 C1 30.79(12)
C6 U1 C1 79.51(12)
C7 U1 C1 58.46(12)
C3 U1 C1 58.89(12)
C2 U1 C1 30.68(12)
O1 U1 C4 82.05(13)
O2 U1 C4 115.17(13)
C5 U1 C4 30.75(13)
C8 U1 C4 89.15(12)
C6 U1 C4 58.38(13)
C7 U1 C4 79.61(12)
C3 U1 C4 30.41(12)
C2 U1 C4 58.80(12)
C1 U1 C4 81.39(12)
O1 U1 C27 71.58(14)
O2 U1 C27 86.84(14)
C5 U1 C27 112.63(14)
C8 U1 C27 136.19(14)
C6 U1 C27 112.01(14)
C7 U1 C27 120.66(14)
C3 U1 C27 144.20(13)
C2 U1 C27 161.47(15)
C1 U1 C27 154.45(13)
C4 U1 C27 124.16(13)
O1 U1 C28 83.94(14)
O2 U1 C28 72.18(13)
C5 U1 C28 137.08(13)
C8 U1 C28 113.82(14)
C6 U1 C28 122.29(13)
C7 U1 C28 113.54(13)
C3 U1 C28 160.10(14)
C2 U1 C28 143.72(13)
C1 U1 C28 124.64(13)
C4 U1 C28 153.93(13)
C27 U1 C28 29.84(14)

loop_
_geom_bond_atom_site_label_1
_geom_bond_atom_site_label_2
_geom_bond_distance
C1 C8 1.421(6)
C1 C2 1.428(6)
C1 Si51 1.894(4)
C1 U1 2.705(4)
C2 C3 1.418(5)
C2 U1 2.691(4)
C2 H2 0.93
C3 C4 1.415(6)
C3 U1 2.687(4)
C3 H3 0.93
C4 C5 1.420(6)
C4 Si52 1.901(4)
C4 U1 2.708(4)
C5 C6 1.405(6)
C5 U1 2.642(4)
C5 H5 0.93
C6 C7 1.401(6)
C6 U1 2.666(4)
C6 H6 0.93
C7 C8 1.408(6)
C7 U1 2.667(4)
C7 H7 0.93
C8 U1 2.646(4)
C8 H8 0.93
C9 C10 1.530(6)
C9 C11 1.530(7)
C9 Si51 1.900(5)
C9 H9 0.98
C10 H10A 0.96
C10 H10B 0.96
C10 H10C 0.96
C11 H11A 0.96
C11 H11B 0.96
C11 H11C 0.96
C12 C13 1.529(6)
C12 C14 1.542(7)
C12 Si51 1.905(4)
C12 H12 0.98
C13 H13A 0.96
C13 H13B 0.96
C13 H13C 0.96
C14 H14A 0.96
C14 H14B 0.96
C14 H14C 0.96
C15 C16 1.528(7)
C15 C17 1.525(6)
C15 Si51 1.904(4)
C15 H15 0.98
C16 H16A 0.96
C16 H16B 0.96
C16 H16C 0.96
C17 H17A 0.96
C17 H17B 0.96
C17 H17C 0.96
C18 C20 1.528(8)
C18 C19 1.543(8)
C18 Si52 1.899(5)
C18 H18 0.98
C19 H19A 0.96
C19 H19B 0.96
C19 H19C 0.96
C20 H20A 0.96
C20 H20B 0.96
C20 H20C 0.96
C21 C22 1.525(8)
C21 C23 1.534(7)
C21 Si52 1.896(5)
C21 H21 0.98
C22 H22A 0.96
C22 H22B 0.96
C22 H22C 0.96
C23 H23A 0.96
C23 H23B 0.96
C23 H23C 0.96
C24 C26 1.525(8)
C24 C25 1.525(7)
C24 Si52 1.894(5)
C24 H24 0.98
C25 H25A 0.96
C25 H25B 0.96
C25 H25C 0.96
C26 H26A 0.96
C26 H26B 0.96
C26 H26C 0.96
C27 C28 1.403(7)
C27 C31 1.409(7)
C27 C32 1.511(7)
C27 U1 2.724(4)
C28 C29 1.420(7)
C28 C33 1.498(7)
C28 U1 2.726(4)
C29 C30 1.402(7)
C29 C34 1.506(7)
C29 U1 2.749(4)
C30 C31 1.404(7)
C30 C35 1.509(7)
C30 U1 2.788(4)
C31 C36 1.503(7)
C31 U1 2.753(4)
C32 H32A 0.96
C32 H32B 0.96
C32 H32C 0.96
C33 H33A 0.96
C33 H33B 0.96
C33 H33C 0.96
C34 H34A 0.96
C34 H34B 0.96
C34 H34C 0.96
C35 H35A 0.96
C35 H35B 0.96
C35 H35C 0.96
C36 H36A 0.96
C36 H36B 0.96
C36 H36C 0.96
C37 O1 1.257(7)
C37 O2 1.255(7)
C37 U1 2.799(6)
C37 H37 0.93
O1 U1 2.451(3)
O2 U1 2.455(3)

loop_
_geom_torsion_atom_site_label_1
_geom_torsion_atom_site_label_2
_geom_torsion_atom_site_label_3
_geom_torsion_atom_site_label_4
_geom_torsion
C8 C1 C2 C3 3.1(8)
Si51 C1 C2 C3 174.2(4)
U1 C1 C2 C3 -46.2(5)
C8 C1 C2 U1 49.3(4)
Si51 C1 C2 U1 -139.6(2)
C1 C2 C3 C4 0.5(9)
U1 C2 C3 C4 -45.9(5)
C1 C2 C3 U1 46.3(5)
C2 C3 C4 C5 -3.6(8)
U1 C3 C4 C5 -49.3(4)
C2 C3 C4 Si52 -174.5(4)
U1 C3 C4 Si52 139.8(3)
C2 C3 C4 U1 45.6(5)
C3 C4 C5 C6 -2.7(8)
Si52 C4 C5 C6 168.4(4)
U1 C4 C5 C6 -52.7(5)
C3 C4 C5 U1 50.0(4)
Si52 C4 C5 U1 -138.9(2)
C4 C5 C6 C7 7.4(9)
U1 C5 C6 C7 -45.9(5)
C4 C5 C6 U1 53.2(5)
C5 C6 C7 C8 -0.5(9)
U1 C6 C7 C8 -46.0(5)
C5 C6 C7 U1 45.5(5)
C6 C7 C8 C1 -6.5(8)
U1 C7 C8 C1 -52.8(5)
C6 C7 C8 U1 46.3(5)
C2 C1 C8 C7 2.4(8)
Si51 C1 C8 C7 -168.9(4)
U1 C1 C8 C7 52.4(5)
C2 C1 C8 U1 -49.9(4)
Si51 C1 C8 U1 138.7(2)
C31 C27 C28 C29 -0.1(5)
C32 C27 C28 C29 170.7(5)
U1 C27 C28 C29 -69.7(3)
C31 C27 C28 C33 -172.5(5)
C32 C27 C28 C33 -1.6(8)
U1 C27 C28 C33 118.0(5)
C31 C27 C28 U1 69.5(3)
C32 C27 C28 U1 -119.6(5)
C27 C28 C29 C30 -0.9(5)
C33 C28 C29 C30 171.3(5)
U1 C28 C29 C30 -70.0(3)
C27 C28 C29 C34 -174.0(4)
C33 C28 C29 C34 -1.8(8)
U1 C28 C29 C34 116.9(5)
C27 C28 C29 U1 69.1(3)
C33 C28 C29 U1 -118.7(5)
C28 C29 C30 C31 1.7(5)
C34 C29 C30 C31 174.6(4)
U1 C29 C30 C31 -66.5(3)
C28 C29 C30 C35 -166.3(4)
C34 C29 C30 C35 6.7(7)
U1 C29 C30 C35 125.6(4)
C28 C29 C30 U1 68.1(3)
C34 C29 C30 U1 -118.9(5)
C29 C30 C31 C27 -1.7(5)
C35 C30 C31 C27 165.5(5)
U1 C30 C31 C27 -68.1(3)
C29 C30 C31 C36 -175.3(4)
C35 C30 C31 C36 -8.0(8)
U1 C30 C31 C36 118.4(5)
C29 C30 C31 U1 66.3(3)
C35 C30 C31 U1 -126.4(5)
C28 C27 C31 C30 1.2(5)
C32 C27 C31 C30 -169.9(5)
U1 C27 C31 C30 70.0(3)
C28 C27 C31 C36 174.6(5)
C32 C27 C31 C36 3.5(8)
U1 C27 C31 C36 -116.6(5)
C28 C27 C31 U1 -68.8(3)
C32 C27 C31 U1 120.2(5)
O2 C37 O1 U1 -1.4(6)
O1 C37 O2 U1 1.4(6)
C8 C1 Si51 C15 -47.6(3)
C2 C1 Si51 C15 139.8(3)
U1 C1 Si51 C15 42.6(4)
C8 C1 Si51 C9 -175.2(3)
C2 C1 Si51 C9 12.2(4)
U1 C1 Si51 C9 -85.0(3)
C8 C1 Si51 C12 69.2(3)
C2 C1 Si51 C12 -103.4(3)
U1 C1 Si51 C12 159.4(3)
C16 C15 Si51 C1 -70.3(4)
C17 C15 Si51 C1 162.5(4)
C16 C15 Si51 C9 55.9(5)
C17 C15 Si51 C9 -71.3(4)
C16 C15 Si51 C12 174.0(4)
C17 C15 Si51 C12 46.8(4)
C10 C9 Si51 C1 -165.2(4)
C11 C9 Si51 C1 67.5(4)
C10 C9 Si51 C15 69.1(4)
C11 C9 Si51 C15 -58.1(4)
C10 C9 Si51 C12 -49.8(4)
C11 C9 Si51 C12 -177.0(4)
C13 C12 Si51 C1 63.3(4)
C14 C12 Si51 C1 -62.5(4)
C13 C12 Si51 C15 -178.3(3)
C14 C12 Si51 C15 55.9(4)
C13 C12 Si51 C9 -55.5(4)
C14 C12 Si51 C9 178.7(3)
C26 C24 Si52 C21 -57.9(5)
C25 C24 Si52 C21 69.0(5)
C26 C24 Si52 C4 68.3(5)
C25 C24 Si52 C4 -164.9(4)
C26 C24 Si52 C18 -176.5(4)
C25 C24 Si52 C18 -49.7(5)
C22 C21 Si52 C24 58.3(5)
C23 C21 Si52 C24 -70.1(5)
C22 C21 Si52 C4 -67.1(5)
C23 C21 Si52 C4 164.4(4)
C22 C21 Si52 C18 178.4(4)
C23 C21 Si52 C18 50.0(5)
C5 C4 Si52 C24 44.4(4)
C3 C4 Si52 C24 -143.2(3)
U1 C4 Si52 C24 -45.3(4)
C5 C4 Si52 C21 171.9(3)
C3 C4 Si52 C21 -15.7(4)
U1 C4 Si52 C21 82.1(4)
C5 C4 Si52 C18 -73.0(3)
C3 C4 Si52 C18 99.4(4)
U1 C4 Si52 C18 -162.8(3)
C20 C18 Si52 C24 -56.7(5)
C19 C18 Si52 C24 177.9(5)
C20 C18 Si52 C21 -180.0(4)
C19 C18 Si52 C21 54.6(5)
C20 C18 Si52 C4 61.5(4)
C19 C18 Si52 C4 -63.9(5)
C37 O1 U1 O2 0.7(3)
C37 O1 U1 C5 -149.8(3)
C37 O1 U1 C8 -53.6(4)
C37 O1 U1 C6 -156.1(3)
C37 O1 U1 C7 -124.5(5)
C37 O1 U1 C3 -98.4(3)
C37 O1 U1 C2 -70.9(3)
C37 O1 U1 C1 -53.0(3)
C37 O1 U1 C4 -129.0(3)
C37 O1 U1 C27 100.9(3)
C37 O1 U1 C28 73.0(3)
C37 O2 U1 O1 -0.7(3)
C37 O2 U1 C5 57.3(4)
C37 O2 U1 C8 152.8(3)
C37 O2 U1 C6 122.2(4)
C37 O2 U1 C7 157.7(3)
C37 O2 U1 C3 74.3(3)
C37 O2 U1 C2 101.9(3)
C37 O2 U1 C1 132.8(3)
C37 O2 U1 C4 56.5(3)
C37 O2 U1 C27 -70.0(3)
C37 O2 U1 C28 -96.6(3)
C6 C5 U1 O1 -171.3(2)
C4 C5 U1 O1 43.3(3)
C6 C5 U1 O2 144.0(3)
C4 C5 U1 O2 -1.4(4)
C6 C5 U1 C8 41.0(2)
C4 C5 U1 C8 -104.4(2)
C4 C5 U1 C6 -145.4(4)
C6 C5 U1 C7 17.8(2)
C4 C5 U1 C7 -127.6(3)
C6 C5 U1 C3 123.8(3)
C4 C5 U1 C3 -21.6(2)
C6 C5 U1 C2 99.9(3)
C4 C5 U1 C2 -45.5(2)
C6 C5 U1 C1 70.8(2)
C4 C5 U1 C1 -74.6(2)
C6 C5 U1 C4 145.4(4)
C6 C5 U1 C27 -95.3(3)
C4 C5 U1 C27 119.3(2)
C6 C5 U1 C28 -74.0(3)
C4 C5 U1 C28 140.6(2)
C7 C8 U1 O1 -144.3(3)
C1 C8 U1 O1 1.0(4)
C7 C8 U1 O2 173.3(2)
C1 C8 U1 O2 -41.4(2)
C7 C8 U1 C5 -41.2(2)
C1 C8 U1 C5 104.2(2)
C7 C8 U1 C6 -18.1(2)
C1 C8 U1 C6 127.3(3)
C1 C8 U1 C7 145.4(4)
C7 C8 U1 C3 -99.7(2)
C1 C8 U1 C3 45.7(2)
C7 C8 U1 C2 -123.8(3)
C1 C8 U1 C2 21.5(2)
C7 C8 U1 C1 -145.4(4)
C7 C8 U1 C4 -70.9(2)
C1 C8 U1 C4 74.5(2)
C7 C8 U1 C27 71.8(3)
C1 C8 U1 C27 -142.8(2)
C7 C8 U1 C28 96.4(2)
C1 C8 U1 C28 -118.2(2)
C5 C6 U1 O1 12.0(3)
C7 C6 U1 O1 161.0(2)
C5 C6 U1 O2 -95.6(4)
C7 C6 U1 O2 53.3(5)
C7 C6 U1 C5 149.0(4)
C5 C6 U1 C8 -130.7(3)
C7 C6 U1 C8 18.3(2)
C5 C6 U1 C7 -149.0(4)
C5 C6 U1 C3 -46.0(2)
C7 C6 U1 C3 102.9(2)
C5 C6 U1 C2 -75.8(2)
C7 C6 U1 C2 73.1(2)
C5 C6 U1 C1 -106.2(3)
C7 C6 U1 C1 42.7(2)
C5 C6 U1 C4 -19.9(2)
C7 C6 U1 C4 129.0(3)
C5 C6 U1 C27 97.6(3)
C7 C6 U1 C27 -113.4(2)
C5 C6 U1 C28 129.2(2)
C7 C6 U1 C28 -81.8(3)
C6 C7 U1 O1 -46.8(5)
C8 C7 U1 O1 101.6(4)
C6 C7 U1 O2 -157.8(2)
C8 C7 U1 O2 -9.3(3)
C6 C7 U1 C5 -17.9(2)
C8 C7 U1 C5 130.5(3)
C6 C7 U1 C8 -148.4(4)
C8 C7 U1 C6 148.4(4)
C6 C7 U1 C3 -72.4(2)
C8 C7 U1 C3 76.0(2)
C6 C7 U1 C2 -102.3(2)
C8 C7 U1 C2 46.1(2)
C6 C7 U1 C1 -128.5(3)
C8 C7 U1 C1 20.0(2)
C6 C7 U1 C4 -42.3(2)
C8 C7 U1 C4 106.2(2)
C6 C7 U1 C27 81.4(3)
C8 C7 U1 C27 -130.1(2)
C6 C7 U1 C28 114.1(2)
C8 C7 U1 C28 -97.4(2)
C2 C3 U1 O1 114.7(3)
C4 C3 U1 O1 -94.6(3)
C2 C3 U1 O2 62.4(3)
C4 C3 U1 O2 -146.9(3)
C2 C3 U1 C5 -128.8(3)
C4 C3 U1 C5 21.9(2)
C2 C3 U1 C8 -42.9(2)
C4 C3 U1 C8 107.8(3)
C2 C3 U1 C6 -103.0(3)
C4 C3 U1 C6 47.7(2)
C2 C3 U1 C7 -73.3(3)
C4 C3 U1 C7 77.4(2)
C4 C3 U1 C2 150.7(4)
C2 C3 U1 C1 -17.6(2)
C4 C3 U1 C1 133.1(3)
C2 C3 U1 C4 -150.7(4)
C2 C3 U1 C27 147.1(3)
C4 C3 U1 C27 -62.2(4)
C2 C3 U1 C28 88.9(4)
C4 C3 U1 C28 -120.5(4)
C3 C2 U1 O1 -62.8(3)
C1 C2 U1 O1 147.7(2)
C3 C2 U1 O2 -114.3(3)
C1 C2 U1 O2 96.2(2)
C3 C2 U1 C5 42.1(2)
C1 C2 U1 C5 -107.4(2)
C3 C2 U1 C8 127.9(3)
C1 C2 U1 C8 -21.6(2)
C3 C2 U1 C6 72.4(3)
C1 C2 U1 C6 -77.2(2)
C3 C2 U1 C7 102.1(3)
C1 C2 U1 C7 -47.4(2)
C1 C2 U1 C3 -149.5(4)
C3 C2 U1 C1 149.5(4)
C3 C2 U1 C4 16.9(2)
C1 C2 U1 C4 -132.7(3)
C3 C2 U1 C27 -88.1(5)
C1 C2 U1 C27 122.4(4)
C3 C2 U1 C28 -144.9(3)
C1 C2 U1 C28 65.6(3)
C8 C1 U1 O1 -179.4(2)
C2 C1 U1 O1 -36.9(3)
Si51 C1 U1 O1 75.4(3)
C8 C1 U1 O2 139.8(2)
C2 C1 U1 O2 -77.7(2)
Si51 C1 U1 O2 34.6(3)
C8 C1 U1 C5 -73.1(2)
C2 C1 U1 C5 69.4(2)
Si51 C1 U1 C5 -178.3(3)
C2 C1 U1 C8 142.5(4)
Si51 C1 U1 C8 -105.2(4)
C8 C1 U1 C6 -43.7(2)
C2 C1 U1 C6 98.8(2)
Si51 C1 U1 C6 -148.9(3)
C8 C1 U1 C7 -19.9(2)
C2 C1 U1 C7 122.5(3)
Si51 C1 U1 C7 -125.1(4)
C8 C1 U1 C3 -124.9(3)
C2 C1 U1 C3 17.5(2)
Si51 C1 U1 C3 129.9(4)
C8 C1 U1 C2 -142.5(4)
Si51 C1 U1 C2 112.3(4)
C8 C1 U1 C4 -103.0(2)
C2 C1 U1 C4 39.5(2)
Si51 C1 U1 C4 151.8(3)
C8 C1 U1 C27 76.0(4)
C2 C1 U1 C27 -141.5(3)
Si51 C1 U1 C27 -29.2(5)
C8 C1 U1 C28 78.4(3)
C2 C1 U1 C28 -139.1(2)
Si51 C1 U1 C28 -26.8(4)
C5 C4 U1 O1 -138.0(3)
C3 C4 U1 O1 80.0(3)
Si52 C4 U1 O1 -33.2(3)
C5 C4 U1 O2 179.2(2)
C3 C4 U1 O2 37.1(3)
Si52 C4 U1 O2 -76.0(3)
C3 C4 U1 C5 -142.1(4)
Si52 C4 U1 C5 104.8(4)
C5 C4 U1 C8 72.9(2)
C3 C4 U1 C8 -69.2(3)
Si52 C4 U1 C8 177.7(3)
C5 C4 U1 C6 19.9(2)
C3 C4 U1 C6 -122.2(3)
Si52 C4 U1 C6 124.7(4)
C5 C4 U1 C7 43.5(2)
C3 C4 U1 C7 -98.6(3)
Si52 C4 U1 C7 148.3(3)
C5 C4 U1 C3 142.1(4)
Si52 C4 U1 C3 -113.1(4)
C5 C4 U1 C2 125.1(3)
C3 C4 U1 C2 -16.9(2)
Si52 C4 U1 C2 -130.1(4)
C5 C4 U1 C1 102.8(2)
C3 C4 U1 C1 -39.2(2)
Si52 C4 U1 C1 -152.4(3)
C5 C4 U1 C27 -76.6(3)
C3 C4 U1 C27 141.3(2)
Si52 C4 U1 C27 28.1(4)
C5 C4 U1 C28 -79.8(4)
C3 C4 U1 C28 138.1(3)
Si52 C4 U1 C28 25.0(5)
C28 C27 U1 O1 -110.9(3)
C31 C27 U1 O1 135.1(3)
C32 C27 U1 O1 12.6(5)
C28 C27 U1 O2 -58.7(3)
C31 C27 U1 O2 -172.7(3)
C32 C27 U1 O2 64.8(5)
C28 C27 U1 C5 150.2(3)
C31 C27 U1 C5 36.2(3)
C32 C27 U1 C5 -86.3(5)
C28 C27 U1 C8 49.9(4)
C31 C27 U1 C8 -64.1(3)
C32 C27 U1 C8 173.4(5)
C28 C27 U1 C6 117.0(3)
C31 C27 U1 C6 3.0(3)
C32 C27 U1 C6 -119.5(5)
C28 C27 U1 C7 84.2(3)
C31 C27 U1 C7 -29.8(3)
C32 C27 U1 C7 -152.3(5)
C28 C27 U1 C3 -144.4(3)
C31 C27 U1 C3 101.6(3)
C32 C27 U1 C3 -20.9(6)
C28 C27 U1 C2 -84.1(5)
C31 C27 U1 C2 161.9(4)
C32 C27 U1 C2 39.4(7)
C28 C27 U1 C1 4.0(5)
C31 C27 U1 C1 -110.0(4)
C32 C27 U1 C1 127.5(5)
C28 C27 U1 C4 -177.2(3)
C31 C27 U1 C4 68.8(3)
C32 C27 U1 C4 -53.7(5)
C31 C27 U1 C28 -114.0(4)
C32 C27 U1 C28 123.5(6)
C27 C28 U1 O1 63.0(3)
C29 C28 U1 O1 175.5(3)
C33 C28 U1 O1 -59.9(5)
C27 C28 U1 O2 116.3(3)
C29 C28 U1 O2 -131.2(3)
C33 C28 U1 O2 -6.6(5)
C27 C28 U1 C5 -42.4(4)
C29 C28 U1 C5 70.1(3)
C33 C28 U1 C5 -165.3(4)
C27 C28 U1 C8 -144.7(3)
C29 C28 U1 C8 -32.2(3)
C33 C28 U1 C8 92.4(5)
C27 C28 U1 C6 -77.8(3)
C29 C28 U1 C6 34.7(3)
C33 C28 U1 C6 159.2(5)
C27 C28 U1 C7 -111.0(3)
C29 C28 U1 C7 1.5(3)
C33 C28 U1 C7 126.0(5)
C27 C28 U1 C3 88.5(4)
C29 C28 U1 C3 -159.0(3)
C33 C28 U1 C3 -34.5(7)
C27 C28 U1 C2 147.7(3)
C29 C28 U1 C2 -99.8(3)
C33 C28 U1 C2 24.7(6)
C27 C28 U1 C1 -177.9(3)
C29 C28 U1 C1 -65.4(3)
C33 C28 U1 C1 59.1(5)
C27 C28 U1 C4 5.3(5)
C29 C28 U1 C4 117.8(4)
C33 C28 U1 C4 -117.7(5)
C29 C28 U1 C27 112.5(4)
C33 C28 U1 C27 -123.0(6)
